data_4340627
loop_
_publ_author_name
'Liu, Xiangyu'
'Cen, Peipei'
'Li, Hui'
'Ke, Hongshan'
'Zhang, Sheng'
'Wei, Qing'
'Xie, Gang'
'Chen, Sanping'
'Gao, Shengli'

_publ_section_title
;
 Solvent-Induced Syntheses, Crystal Structures, Magnetic Properties, and
 Single-Crystal-to-Single-Crystal Transformation of Azido-Cu(II)
 Coordination Polymers with 2-Naphthoic Acid as Co-ligand.
;
_journal_issue 15
_journal_name_full 'Inorganic chemistry'
_journal_page_first 8088
_journal_paper_doi 10.1021/ic5010769
_journal_volume 53
_journal_year 2014
_chemical_formula_sum 'C13 H13 Cu N3 O3'
_chemical_formula_weight 322.80
_chemical_name_systematic
; 
 ? 
;
_space_group_IT_number 4
_symmetry_cell_setting monoclinic
_symmetry_space_group_name_Hall 'P 2yb'
_symmetry_space_group_name_H-M 'P 1 21 1'
_atom_sites_solution_hydrogens geom
_atom_sites_solution_primary direct
_atom_sites_solution_secondary difmap
_audit_creation_method SHELXL-97
_cell_angle_alpha 90.00
_cell_angle_beta 102.898(3)
_cell_angle_gamma 90.00
_cell_formula_units_Z 2
_cell_length_a 7.6816(14)
_cell_length_b 6.3608(11)
_cell_length_c 14.582(3)
_cell_measurement_reflns_used 381
_cell_measurement_temperature 296(2)
_cell_measurement_theta_max 17.22
_cell_measurement_theta_min 2.72
_cell_volume 694.5(2)
_computing_structure_refinement 'SHELXL-97 (Sheldrick, 1997)'
_computing_structure_solution 'SHELXS-97 (Sheldrick, 1990)'
_diffrn_ambient_temperature 296(2)
_diffrn_measured_fraction_theta_full 0.999
_diffrn_measured_fraction_theta_max 0.999
_diffrn_measurement_device_type 'Bruker APEX-II CCD'
_diffrn_measurement_method '\f and \w scans'
_diffrn_radiation_monochromator graphite
_diffrn_radiation_source 'fine-focus sealed tube'
_diffrn_radiation_type MoK\a
_diffrn_radiation_wavelength 0.71073
_diffrn_reflns_av_R_equivalents 0.0606
_diffrn_reflns_av_sigmaI/netI 0.1023
_diffrn_reflns_limit_h_max 8
_diffrn_reflns_limit_h_min -9
_diffrn_reflns_limit_k_max 7
_diffrn_reflns_limit_k_min -5
_diffrn_reflns_limit_l_max 17
_diffrn_reflns_limit_l_min -17
_diffrn_reflns_number 3463
_diffrn_reflns_theta_full 24.99
_diffrn_reflns_theta_max 24.99
_diffrn_reflns_theta_min 2.72
_exptl_absorpt_coefficient_mu 1.582
_exptl_absorpt_correction_T_max 0.776
_exptl_absorpt_correction_T_min 0.718
_exptl_absorpt_correction_type multi-scan
_exptl_absorpt_process_details sadabs
_exptl_crystal_colour green
_exptl_crystal_density_diffrn 1.544
_exptl_crystal_density_method 'not measured'
_exptl_crystal_description strip
_exptl_crystal_F_000 330
_exptl_crystal_size_max 0.32
_exptl_crystal_size_mid 0.18
_exptl_crystal_size_min 0.16
_refine_diff_density_max 0.511
_refine_diff_density_min -0.593
_refine_diff_density_rms 0.094
_refine_ls_abs_structure_details 'Flack H D (1983), Acta Cryst. A39, 876-881'
_refine_ls_abs_structure_Flack 0.26(6)
_refine_ls_extinction_method none
_refine_ls_goodness_of_fit_ref 1.014
_refine_ls_hydrogen_treatment mixed
_refine_ls_matrix_type full
_refine_ls_number_parameters 182
_refine_ls_number_reflns 1951
_refine_ls_number_restraints 9
_refine_ls_restrained_S_all 1.013
_refine_ls_R_factor_all 0.0903
_refine_ls_R_factor_gt 0.0561
_refine_ls_shift/su_max 0.093
_refine_ls_shift/su_mean 0.009
_refine_ls_structure_factor_coef Fsqd
_refine_ls_weighting_details 'calc w=1/[\s^2^(Fo^2^)+(0.0200P)^2^+0.9945P] where P=(Fo^2^+2Fc^2^)/3'
_refine_ls_weighting_scheme calc
_refine_ls_wR_factor_gt 0.1007
_refine_ls_wR_factor_ref 0.1124
_reflns_number_gt 1336
_reflns_number_total 1951
_reflns_threshold_expression >2sigma(I)
_cod_data_source_file ic5010769_si_004.cif
_cod_data_source_block xb7178_0m
_cod_depositor_comments
;
The following automatic conversions were performed:

'_symmetry_cell_setting' value 'Monoclinic' changed to 'monoclinic'
according to
/usr/data/users/saulius/crontab/automatic-downloads/current/ACS/lib/dictionaries/cif_core.dic
dictionary named 'cif_core.dic' version 2.4.2 from 2011-04-26.

Automatic conversion script
Id: cif_fix_values 2281 2013-09-26 08:29:07Z andrius 
;
_cod_original_sg_symbol_H-M 'P2(1)   '
_cod_database_code 4340627

loop_
_symmetry_equiv_pos_as_xyz
'x, y, z'
'-x, y+1/2, -z'

loop_
_atom_site_label
_atom_site_type_symbol
_atom_site_fract_x
_atom_site_fract_y
_atom_site_fract_z
_atom_site_U_iso_or_equiv
_atom_site_adp_type
_atom_site_occupancy
_atom_site_symmetry_multiplicity
_atom_site_calc_flag
_atom_site_refinement_flags
Cu1 Cu 0.99459(15) 1.1950(3) 0.49825(9) 0.02730(17) Uani 1 1 d .
O1 O 0.9039(7) 1.1162(7) 0.6083(4) 0.0376(16) Uani 1 1 d U
N1 N 0.8401(6) 1.4498(16) 0.4816(3) 0.0299(12) Uani 1 1 d .
C2 C 0.8328(7) 0.945(2) 0.7379(3) 0.0279(14) Uani 1 1 d .
N2 N 0.7000(6) 1.4481(17) 0.5065(3) 0.0409(14) Uani 1 1 d .
C5 C 0.7272(7) 0.955(2) 0.9094(4) 0.0345(15) Uani 1 1 d .
C6 C 0.6829(8) 0.965(2) 0.9983(4) 0.045(2) Uani 1 1 d .
H6 H 0.6292 1.0847 1.0160 0.054 Uiso 1 1 calc R
C8 C 0.8148(9) 0.7807(11) 0.8850(4) 0.0301(19) Uani 1 1 d .
N3 N 0.5661(7) 1.451(2) 0.5258(5) 0.082(2) Uani 1 1 d .
C12 C 0.6941(10) 1.1300(12) 0.8477(5) 0.044(2) Uani 1 1 d .
H12 H 0.6370 1.2483 0.8643 0.052 Uiso 1 1 calc R
C13 C 0.8543(10) 0.6144(11) 0.9490(5) 0.046(2) Uani 1 1 d .
H13 H 0.9134 0.4962 0.9338 0.055 Uiso 1 1 calc R
C14 C 0.8632(9) 0.7752(10) 0.7967(5) 0.0319(19) Uani 1 1 d .
H14 H 0.9162 0.6552 0.7787 0.038 Uiso 1 1 calc R
C15 C 0.8060(10) 0.6249(12) 1.0347(5) 0.044(2) Uani 1 1 d .
H15 H 0.8329 0.5133 1.0767 0.053 Uiso 1 1 calc R
C16 C 0.7194(11) 0.7971(13) 1.0585(5) 0.048(2) Uani 1 1 d .
H16 H 0.6850 0.8004 1.1157 0.058 Uiso 1 1 calc R
C21 C 0.8907(7) 0.945(2) 0.6446(4) 0.0334(15) Uani 1 1 d U
C20 C 0.7466(9) 1.1252(11) 0.7632(5) 0.037(2) Uani 1 1 d .
H20 H 0.7254 1.2403 0.7229 0.044 Uiso 1 1 calc R
O2 O 0.9216(7) 0.7635(7) 0.6138(4) 0.0341(16) Uani 1 1 d .
O3 O 0.7718(5) 0.9461(14) 0.4143(2) 0.0360(11) Uani 1 1 d D
C23 C 0.7267(9) 0.948(3) 0.3133(4) 0.054(2) Uani 1 1 d .
H23A H 0.6554 0.8249 0.2911 0.064 Uiso 1 1 calc R
H23B H 0.8358 0.9390 0.2904 0.064 Uiso 1 1 calc R
C24 C 0.6269(11) 1.1379(13) 0.2728(5) 0.070(3) Uani 1 1 d .
H24A H 0.6935 1.2613 0.2971 0.105 Uiso 1 1 calc R
H24B H 0.5129 1.1405 0.2895 0.105 Uiso 1 1 calc R
H24C H 0.6097 1.1351 0.2055 0.105 Uiso 1 1 calc R
H59 H 0.6873 0.9033 0.4358 0.084 Uiso 1 1 d RD

loop_
_atom_site_aniso_label
_atom_site_aniso_U_11
_atom_site_aniso_U_22
_atom_site_aniso_U_33
_atom_site_aniso_U_23
_atom_site_aniso_U_13
_atom_site_aniso_U_12
Cu1 0.0356(3) 0.0227(3) 0.0275(3) 0.0018(4) 0.0155(3) 0.0037(4)
O1 0.056(3) 0.029(3) 0.031(3) 0.006(2) 0.016(3) -0.001(3)
N1 0.036(3) 0.027(2) 0.030(2) 0.002(6) 0.013(2) -0.001(5)
C2 0.030(3) 0.036(3) 0.022(3) -0.009(6) 0.014(2) -0.015(6)
N2 0.032(3) 0.031(3) 0.064(3) 0.001(7) 0.020(3) 0.004(5)
C5 0.038(3) 0.050(4) 0.019(3) -0.006(7) 0.015(2) -0.006(6)
C6 0.042(4) 0.057(5) 0.041(4) -0.005(7) 0.020(3) 0.016(6)
C8 0.029(4) 0.041(4) 0.020(3) 0.004(3) 0.005(3) 0.003(3)
N3 0.039(3) 0.063(4) 0.162(6) 0.015(11) 0.062(4) 0.003(8)
C12 0.052(5) 0.046(5) 0.041(4) -0.010(4) 0.026(4) 0.009(4)
C13 0.046(5) 0.045(5) 0.052(5) 0.017(4) 0.021(4) 0.002(4)
C14 0.037(4) 0.022(4) 0.039(4) -0.005(3) 0.013(4) 0.000(3)
C15 0.048(5) 0.064(6) 0.024(4) 0.017(4) 0.014(3) -0.005(4)
C16 0.060(6) 0.061(5) 0.026(4) 0.003(4) 0.016(4) 0.005(4)
C21 0.029(3) 0.046(3) 0.026(3) 0.003(5) 0.008(2) 0.003(5)
C20 0.043(4) 0.035(4) 0.032(4) 0.002(3) 0.009(4) 0.005(3)
O2 0.051(3) 0.026(4) 0.032(3) -0.006(3) 0.025(3) -0.002(2)
O3 0.035(2) 0.045(2) 0.030(2) 0.011(5) 0.0103(18) -0.011(4)
C23 0.056(4) 0.065(5) 0.037(4) -0.009(9) 0.004(3) -0.013(8)
C24 0.073(6) 0.073(7) 0.052(5) 0.003(5) -0.010(5) 0.021(5)

loop_
_atom_type_symbol
_atom_type_description
_atom_type_scat_dispersion_real
_atom_type_scat_dispersion_imag
_atom_type_scat_source
C C 0.0033 0.0016 'International Tables Vol C Tables 4.2.6.8 and 6.1.1.4'
H H 0.0000 0.0000 'International Tables Vol C Tables 4.2.6.8 and 6.1.1.4'
N N 0.0061 0.0033 'International Tables Vol C Tables 4.2.6.8 and 6.1.1.4'
O O 0.0106 0.0060 'International Tables Vol C Tables 4.2.6.8 and 6.1.1.4'
Cu Cu 0.3201 1.2651 'International Tables Vol C Tables 4.2.6.8 and 6.1.1.4'

loop_
_geom_angle_atom_site_label_1
_geom_angle_atom_site_label_2
_geom_angle_atom_site_label_3
_geom_angle
_geom_angle_site_symmetry_1
_geom_angle_site_symmetry_3
O2 Cu1 O1 177.5(3) 2_756 .
O2 Cu1 N1 88.8(2) 2_756 2_746
O1 Cu1 N1 90.6(2) . 2_746
O2 Cu1 N1 90.9(2) 2_756 .
O1 Cu1 N1 89.8(2) . .
N1 Cu1 N1 176.9(3) 2_746 .
O2 Cu1 O3 92.90(18) 2_756 .
O1 Cu1 O3 84.66(18) . .
N1 Cu1 O3 85.3(3) 2_746 .
N1 Cu1 O3 97.7(3) . .
C21 O1 Cu1 131.5(6) . .
N2 N1 Cu1 122.9(8) . 2_756
N2 N1 Cu1 120.1(8) . .
Cu1 N1 Cu1 106.1(2) 2_756 .
C14 C2 C20 120.2(5) . .
C14 C2 C21 121.2(10) . .
C20 C2 C21 118.6(10) . .
N3 N2 N1 176.8(8) . .
C8 C5 C6 120.1(10) . .
C8 C5 C12 119.6(6) . .
C6 C5 C12 120.1(10) . .
C16 C6 C5 119.7(10) . .
C16 C6 H6 120.1 . .
C5 C6 H6 120.1 . .
C5 C8 C13 118.7(7) . .
C5 C8 C14 119.7(6) . .
C13 C8 C14 121.7(6) . .
C20 C12 C5 120.1(7) . .
C20 C12 H12 119.9 . .
C5 C12 H12 119.9 . .
C15 C13 C8 120.3(7) . .
C15 C13 H13 119.8 . .
C8 C13 H13 119.8 . .
C2 C14 C8 120.5(6) . .
C2 C14 H14 119.7 . .
C8 C14 H14 119.7 . .
C16 C15 C13 120.9(7) . .
C16 C15 H15 119.6 . .
C13 C15 H15 119.6 . .
C15 C16 C6 120.2(7) . .
C15 C16 H16 119.9 . .
C6 C16 H16 119.9 . .
O1 C21 O2 127.6(5) . .
O1 C21 C2 117.1(11) . .
O2 C21 C2 115.3(11) . .
C12 C20 C2 119.8(7) . .
C12 C20 H20 120.1 . .
C2 C20 H20 120.1 . .
C21 O2 Cu1 128.5(5) . 2_746
C23 O3 Cu1 119.2(6) . .
C23 O3 H59 111.3 . .
Cu1 O3 H59 122.9 . .
O3 C23 C24 113.7(10) . .
O3 C23 H23A 108.8 . .
C24 C23 H23A 108.8 . .
O3 C23 H23B 108.8 . .
C24 C23 H23B 108.8 . .
H23A C23 H23B 107.7 . .
C23 C24 H24A 109.5 . .
C23 C24 H24B 109.5 . .
H24A C24 H24B 109.5 . .
C23 C24 H24C 109.5 . .
H24A C24 H24C 109.5 . .
H24B C24 H24C 109.5 . .

loop_
_geom_bond_atom_site_label_1
_geom_bond_atom_site_label_2
_geom_bond_distance
_geom_bond_site_symmetry_2
Cu1 O2 1.934(6) 2_756
Cu1 O1 1.952(6) .
Cu1 N1 1.991(8) 2_746
Cu1 N1 1.991(9) .
Cu1 O3 2.449(6) .
O1 C21 1.226(14) .
N1 N2 1.210(6) .
N1 Cu1 1.991(8) 2_756
C2 C14 1.363(12) .
C2 C20 1.415(13) .
C2 C21 1.523(7) .
N2 N3 1.125(7) .
C5 C8 1.384(13) .
C5 C6 1.414(8) .
C5 C12 1.418(13) .
C6 C16 1.370(12) .
C6 H6 0.9300 .
C8 C13 1.399(9) .
C8 C14 1.418(9) .
C12 C20 1.380(10) .
C12 H12 0.9300 .
C13 C15 1.382(10) .
C13 H13 0.9300 .
C14 H14 0.9300 .
C15 C16 1.366(10) .
C15 H15 0.9300 .
C16 H16 0.9300 .
C21 O2 1.279(15) .
C20 H20 0.9300 .
O2 Cu1 1.934(6) 2_746
O3 C23 1.436(6) .
O3 H59 0.8274 .
C23 C24 1.480(16) .
C23 H23A 0.9700 .
C23 H23B 0.9700 .
C24 H24A 0.9600 .
C24 H24B 0.9600 .
C24 H24C 0.9600 .

loop_
_geom_torsion_atom_site_label_1
_geom_torsion_atom_site_label_2
_geom_torsion_atom_site_label_3
_geom_torsion_atom_site_label_4
_geom_torsion
_geom_torsion_site_symmetry_1
_geom_torsion_site_symmetry_4
O2 Cu1 O1 C21 47(7) 2_756 .
N1 Cu1 O1 C21 -28.9(6) 2_746 .
N1 Cu1 O1 C21 154.1(6) . .
O3 Cu1 O1 C21 56.4(6) . .
O2 Cu1 N1 N2 148.0(5) 2_756 .
O1 Cu1 N1 N2 -29.6(5) . .
N1 Cu1 N1 N2 -127(3) 2_746 .
O3 Cu1 N1 N2 55.0(5) . .
O2 Cu1 N1 Cu1 -66.8(2) 2_756 2_756
O1 Cu1 N1 Cu1 115.5(2) . 2_756
N1 Cu1 N1 Cu1 18(2) 2_746 2_756
O3 Cu1 N1 Cu1 -159.90(18) . 2_756
Cu1 N1 N2 N3 88(24) 2_756 .
Cu1 N1 N2 N3 -133(24) . .
C8 C5 C6 C16 -3.1(12) . .
C12 C5 C6 C16 -178.4(7) . .
C6 C5 C8 C13 1.4(11) . .
C12 C5 C8 C13 176.7(6) . .
C6 C5 C8 C14 -178.2(7) . .
C12 C5 C8 C14 -2.9(11) . .
C8 C5 C12 C20 1.0(11) . .
C6 C5 C12 C20 176.3(7) . .
C5 C8 C13 C15 0.2(10) . .
C14 C8 C13 C15 179.7(7) . .
C20 C2 C14 C8 -2.2(10) . .
C21 C2 C14 C8 177.5(6) . .
C5 C8 C14 C2 3.5(10) . .
C13 C8 C14 C2 -176.0(7) . .
C8 C13 C15 C16 -0.1(11) . .
C13 C15 C16 C6 -1.6(12) . .
C5 C6 C16 C15 3.2(12) . .
Cu1 O1 C21 O2 -6.3(9) . .
Cu1 O1 C21 C2 173.0(4) . .
C14 C2 C21 O1 -160.7(6) . .
C20 C2 C21 O1 19.0(8) . .
C14 C2 C21 O2 18.7(8) . .
C20 C2 C21 O2 -161.6(6) . .
C5 C12 C20 C2 0.3(11) . .
C14 C2 C20 C12 0.3(11) . .
C21 C2 C20 C12 -179.4(6) . .
O1 C21 O2 Cu1 1.8(9) . 2_746
C2 C21 O2 Cu1 -177.5(4) . 2_746
O2 Cu1 O3 C23 -14.6(7) 2_756 .
O1 Cu1 O3 C23 165.8(7) . .
N1 Cu1 O3 C23 -103.1(7) 2_746 .
N1 Cu1 O3 C23 76.7(7) . .
Cu1 O3 C23 C24 -69.4(7) . .
